data_7046451
loop_
_publ_author_name
'Li, Haipeng'
'Li, Shu'ni'
'Hou, Xiangyang'
'Jiang, Yucheng'
'Hu, Mancheng'
'Zhai, Quan-Guo'

_publ_section_title
;
 Enhanced gas separation performance of an ultramicroporous pillared-layer
 framework induced by hanging bare Lewis basic pyridine groups.
;
_journal_issue 28
_journal_name_full 'Dalton transactions (Cambridge, England : 2003)'
_journal_page_first 9310
_journal_page_last 9316
_journal_paper_doi 10.1039/c8dt01592a
_journal_volume 47
_journal_year 2018
_chemical_formula_sum 'C44 H28 Co2 N7 O7'
_chemical_formula_weight 884.59
_space_group_IT_number 14
_space_group_name_Hall '-P 2ybc'
_space_group_name_H-M_alt 'P 1 21/c 1'
_symmetry_cell_setting monoclinic
_symmetry_space_group_name_Hall '-P 2ybc'
_symmetry_space_group_name_H-M 'P 1 21/c 1'
_atom_sites_solution_hydrogens geom
_atom_sites_solution_primary direct
_atom_sites_solution_secondary difmap
_audit_creation_method SHELXL-97
_audit_update_record
;
2018-03-31 deposited with the CCDC.
2018-05-16 downloaded from the CCDC.
;
_cell_angle_alpha 90.00
_cell_angle_beta 99.870(4)
_cell_angle_gamma 90.00
_cell_formula_units_Z 4
_cell_length_a 11.3738(4)
_cell_length_b 29.4286(10)
_cell_length_c 17.1665(8)
_cell_measurement_reflns_used 6536
_cell_measurement_temperature 293(2)
_cell_measurement_theta_max 28.5290
_cell_measurement_theta_min 3.5370
_cell_volume 5660.8(4)
_computing_structure_refinement 'SHELXL-97 (Sheldrick, 1997)'
_computing_structure_solution 'SHELXS-97 (Sheldrick, 1990)'
_diffrn_ambient_temperature 293(2)
_diffrn_measured_fraction_theta_full 0.998
_diffrn_measured_fraction_theta_max 0.998
_diffrn_measurement_device_type 'Xcalibur, Eos, Gemini'
_diffrn_radiation_monochromator graphite
_diffrn_radiation_source 'fine-focus sealed tube'
_diffrn_radiation_type MoK\a
_diffrn_radiation_wavelength 0.71073
_diffrn_reflns_av_R_equivalents 0.0492
_diffrn_reflns_av_sigmaI/netI 0.0710
_diffrn_reflns_limit_h_max 13
_diffrn_reflns_limit_h_min -14
_diffrn_reflns_limit_k_max 36
_diffrn_reflns_limit_k_min -36
_diffrn_reflns_limit_l_max 21
_diffrn_reflns_limit_l_min -19
_diffrn_reflns_number 26765
_diffrn_reflns_theta_full 26.37
_diffrn_reflns_theta_max 26.37
_diffrn_reflns_theta_min 3.09
_exptl_absorpt_coefficient_mu 0.629
_exptl_absorpt_correction_T_max 1.00000
_exptl_absorpt_correction_T_min 0.88440
_exptl_absorpt_correction_type multi-scan
_exptl_crystal_colour red
_exptl_crystal_density_diffrn 1.038
_exptl_crystal_density_method 'not measured'
_exptl_crystal_description block
_exptl_crystal_F_000 1804
_exptl_crystal_size_max 0.43
_exptl_crystal_size_mid 0.38
_exptl_crystal_size_min 0.32
_platon_squeeze_details
;
;
_refine_diff_density_max 1.021
_refine_diff_density_min -0.688
_refine_diff_density_rms 0.112
_refine_ls_extinction_method none
_refine_ls_goodness_of_fit_ref 1.062
_refine_ls_hydrogen_treatment mixed
_refine_ls_matrix_type full
_refine_ls_number_parameters 541
_refine_ls_number_reflns 11562
_refine_ls_number_restraints 0
_refine_ls_restrained_S_all 1.062
_refine_ls_R_factor_all 0.1011
_refine_ls_R_factor_gt 0.0786
_refine_ls_shift/su_max 0.000
_refine_ls_shift/su_mean 0.000
_refine_ls_structure_factor_coef Fsqd
_refine_ls_weighting_details 'calc w=1/[\s^2^(Fo^2^)+(0.1441P)^2^+3.1450P] where P=(Fo^2^+2Fc^2^)/3'
_refine_ls_weighting_scheme calc
_refine_ls_wR_factor_gt 0.2306
_refine_ls_wR_factor_ref 0.2473
_reflns_number_gt 8151
_reflns_number_total 11562
_reflns_threshold_expression >2sigma(I)
_cod_data_source_file c8dt01592a2.cif
_cod_data_source_block SNNU-95
_cod_depositor_comments
;
The following automatic conversions were performed:

'_symmetry_cell_setting' value 'Monoclinic' changed to 'monoclinic'
according to
/home/data/users/saulius/crontab/automatic-downloads/rss-feeds/RSC/lib/dictionaries/cif_core.dic
dictionary named 'cif_core.dic' version 2.4.2 from 2011-04-26.

Automatic conversion script
Id: cif_fix_values 4973 2017-02-22 13:04:09Z antanas 

 Adding full bibliography for 7046451.cif.
;
_cod_original_sg_symbol_H-M P2(1)/c
_cod_database_code 7046451

loop_
_symmetry_equiv_pos_as_xyz
'x, y, z'
'-x, y+1/2, -z+1/2'
'-x, -y, -z'
'x, -y-1/2, z-1/2'

loop_
_atom_site_label
_atom_site_type_symbol
_atom_site_fract_x
_atom_site_fract_y
_atom_site_fract_z
_atom_site_U_iso_or_equiv
_atom_site_adp_type
_atom_site_occupancy
_atom_site_symmetry_multiplicity
_atom_site_calc_flag
_atom_site_refinement_flags
Co1 Co 0.42443(5) 0.314900(18) 0.04980(3) 0.02217(18) Uani 1 1 d .
Co2 Co 0.39352(5) 0.210284(19) -0.06941(3) 0.02529(18) Uani 1 1 d .
N1 N 0.2548(9) -0.0449(2) -0.1458(4) 0.113(3) Uani 1 1 d .
N2 N -0.4190(3) 0.20567(13) -0.0736(2) 0.0304(8) Uani 1 1 d .
N3 N -0.3857(3) 0.31120(12) 0.0475(2) 0.0288(8) Uani 1 1 d .
N4 N 0.2065(3) 0.21100(13) -0.0663(2) 0.0308(8) Uani 1 1 d .
N5 N 0.2357(3) 0.31578(13) 0.0489(2) 0.0309(8) Uani 1 1 d .
N6 N 0.5425(3) -0.13045(13) 0.3722(2) 0.0328(8) Uani 1 1 d .
N7 N 0.4136(6) -0.02931(16) 0.1414(3) 0.0746(18) Uani 1 1 d .
C1 C -0.3698(5) 0.2282(3) -0.1268(4) 0.068(2) Uani 1 1 d .
H1A H -0.4192 0.2451 -0.1648 0.081 Uiso 1 1 calc R
C2 C -0.3463(5) 0.1838(2) -0.0225(4) 0.0601(18) Uani 1 1 d .
H2A H -0.3780 0.1669 0.0148 0.072 Uiso 1 1 calc R
C3 C -0.1408(4) 0.31370(15) 0.0503(3) 0.0306(10) Uani 1 1 d .
C4 C 0.3964(4) 0.18178(15) 0.3918(3) 0.0276(9) Uani 1 1 d .
C5 C -0.1734(4) 0.20557(16) -0.0728(3) 0.0341(10) Uani 1 1 d .
C6 C -0.0427(4) 0.20682(17) -0.0717(3) 0.0350(10) Uani 1 1 d .
C7 C 0.4058(3) 0.20166(13) 0.2522(2) 0.0251(8) Uani 1 1 d .
H7A H 0.3990 0.2321 0.2653 0.030 Uiso 1 1 calc R
C8 C 0.4007(4) 0.16798(14) 0.3087(2) 0.0265(9) Uani 1 1 d .
C9 C 0.4319(3) 0.22438(14) 0.1147(2) 0.0244(8) Uani 1 1 d .
C10 C 0.4211(4) 0.18935(14) 0.1760(3) 0.0278(9) Uani 1 1 d .
C11 C -0.1890(4) 0.2846(2) 0.0977(4) 0.0501(14) Uani 1 1 d .
H11A H -0.1403 0.2653 0.1321 0.060 Uiso 1 1 calc R
C12 C 0.1940(4) 0.3087(2) 0.1154(3) 0.0405(12) Uani 1 1 d .
H12A H 0.2482 0.3041 0.1619 0.049 Uiso 1 1 calc R
C13 C 0.0385(4) 0.1924(2) -0.0054(3) 0.0464(13) Uani 1 1 d .
H13A H 0.0111 0.1814 0.0390 0.056 Uiso 1 1 calc R
C14 C 0.1560(4) 0.3239(2) -0.0156(3) 0.0432(12) Uani 1 1 d .
H14A H 0.1837 0.3301 -0.0624 0.052 Uiso 1 1 calc R
C15 C 0.4169(5) 0.10976(16) 0.2121(3) 0.0383(11) Uani 1 1 d .
C16 C -0.3117(4) 0.28403(19) 0.0941(3) 0.0450(13) Uani 1 1 d .
H16A H -0.3437 0.2636 0.1261 0.054 Uiso 1 1 calc R
C17 C 0.4275(5) 0.14385(15) 0.1575(3) 0.0373(11) Uani 1 1 d .
H17A H 0.4391 0.1357 0.1071 0.045 Uiso 1 1 calc R
C18 C 0.4067(5) 0.12260(15) 0.2888(3) 0.0365(11) Uani 1 1 d .
H18A H 0.4038 0.1004 0.3270 0.044 Uiso 1 1 calc R
C19 C 0.0365(4) 0.3236(2) -0.0171(3) 0.0445(13) Uani 1 1 d .
H19A H -0.0151 0.3295 -0.0642 0.053 Uiso 1 1 calc R
C20 C 0.4190(6) 0.06165(18) 0.1885(3) 0.0524(14) Uani 1 1 d .
C21 C 0.0072(4) 0.2242(2) -0.1332(3) 0.0457(13) Uani 1 1 d .
H21A H -0.0425 0.2348 -0.1783 0.055 Uiso 1 1 calc R
C22 C -0.2224(5) 0.1831(2) -0.0180(4) 0.067(2) Uani 1 1 d .
H22A H -0.1743 0.1673 0.0224 0.080 Uiso 1 1 calc R
C23 C 0.3378(5) 0.13957(18) -0.1544(3) 0.0435(12) Uani 1 1 d .
C24 C -0.3366(4) 0.3393(2) 0.0019(3) 0.0487(14) Uani 1 1 d .
H24A H -0.3860 0.3589 -0.0315 0.058 Uiso 1 1 calc R
C26 C 0.1587(4) 0.1947(2) -0.0065(3) 0.0449(12) Uani 1 1 d .
H26A H 0.2104 0.1840 0.0376 0.054 Uiso 1 1 calc R
C27 C 0.4825(6) -0.05635(17) 0.2725(3) 0.0489(14) Uani 1 1 d .
C28 C 0.0726(4) 0.3080(2) 0.1186(3) 0.0440(12) Uani 1 1 d .
H28A H 0.0470 0.3030 0.1665 0.053 Uiso 1 1 calc R
C29 C -0.2510(5) 0.2276(3) -0.1284(4) 0.071(2) Uani 1 1 d .
H29A H -0.2223 0.2428 -0.1688 0.086 Uiso 1 1 calc R
C30 C -0.2154(4) 0.3408(2) 0.0018(4) 0.0508(14) Uani 1 1 d .
H30A H -0.1851 0.3607 -0.0320 0.061 Uiso 1 1 calc R
C31 C 0.4815(5) -0.13564(17) 0.2991(3) 0.0463(13) Uani 1 1 d .
H31A H 0.4598 -0.1649 0.2816 0.056 Uiso 1 1 calc R
C32 C 0.1301(4) 0.2263(2) -0.1292(3) 0.0425(12) Uani 1 1 d .
H32A H 0.1605 0.2386 -0.1716 0.051 Uiso 1 1 calc R
C33 C 0.3214(9) 0.0162(2) -0.0578(4) 0.086(3) Uani 1 1 d .
H33A H 0.3306 0.0475 -0.0511 0.103 Uiso 1 1 calc R
C34 C 0.4496(6) -0.10049(18) 0.2492(3) 0.0528(14) Uani 1 1 d .
H34A H 0.4057 -0.1058 0.1992 0.063 Uiso 1 1 calc R
C35 C 0.5767(7) -0.0893(2) 0.3942(4) 0.0663(19) Uani 1 1 d .
H35A H 0.6221 -0.0850 0.4441 0.080 Uiso 1 1 calc R
C36 C 0.3447(16) -0.0581(3) -0.0088(5) 0.163(6) Uani 1 1 d .
C37 C 0.5475(8) -0.0514(2) 0.3454(4) 0.075(2) Uani 1 1 d .
H37A H 0.5732 -0.0226 0.3634 0.090 Uiso 1 1 calc R
C38 C 0.4530(6) 0.02679(17) 0.2432(3) 0.0521(14) Uani 1 1 d .
H38A H 0.4792 0.0335 0.2962 0.063 Uiso 1 1 calc R
C40 C 0.3891(8) 0.0490(2) 0.1106(4) 0.081(3) Uani 1 1 d .
H40A H 0.3713 0.0713 0.0719 0.097 Uiso 1 1 calc R
C41 C 0.4471(6) -0.01748(18) 0.2175(3) 0.0572(16) Uani 1 1 d .
C42 C 0.3849(9) 0.0028(2) 0.0886(4) 0.088(3) Uani 1 1 d .
C43 C 0.2805(9) -0.0014(2) -0.1314(4) 0.090(3) Uani 1 1 d .
H43A H 0.2702 0.0185 -0.1742 0.108 Uiso 1 1 calc R
C44 C -0.0092(4) 0.31467(16) 0.0509(3) 0.0311(10) Uani 1 1 d .
C45 C 0.3482(10) -0.0119(2) 0.0051(4) 0.098(3) Uani 1 1 d .
C46 C 0.2940(14) -0.0726(3) -0.0824(6) 0.151(6) Uani 1 1 d .
H46A H 0.2854 -0.1038 -0.0902 0.181 Uiso 1 1 calc R
O1 O 0.3469(3) 0.17927(14) -0.1836(2) 0.0534(10) Uani 1 1 d .
O2 O 0.3743(4) 0.13651(14) -0.0816(3) 0.0572(10) Uani 1 1 d .
O3 O 0.3908(3) 0.22231(12) 0.4098(2) 0.0437(9) Uani 1 1 d .
O4 O 0.4004(3) 0.15048(12) 0.44291(18) 0.0350(7) Uani 1 1 d .
O5 O 0.4350(3) 0.20999(12) 0.0471(2) 0.0419(8) Uani 1 1 d .
O6 O 0.4364(3) 0.26526(11) 0.1344(2) 0.0358(7) Uani 1 1 d .
O7 O 0.2982(6) 0.1083(2) -0.1966(4) 0.106(2) Uani 1 1 d .

loop_
_atom_site_aniso_label
_atom_site_aniso_U_11
_atom_site_aniso_U_22
_atom_site_aniso_U_33
_atom_site_aniso_U_23
_atom_site_aniso_U_13
_atom_site_aniso_U_12
Co1 0.0216(3) 0.0227(3) 0.0229(3) 0.0001(2) 0.0057(2) -0.0011(2)
Co2 0.0240(3) 0.0264(3) 0.0261(3) -0.0022(2) 0.0059(2) 0.0001(2)
N1 0.219(10) 0.054(4) 0.056(4) -0.006(3) -0.004(5) -0.002(5)
N2 0.0234(17) 0.037(2) 0.031(2) -0.0050(17) 0.0047(15) 0.0021(15)
N3 0.0220(17) 0.0313(19) 0.034(2) 0.0008(16) 0.0059(15) -0.0017(14)
N4 0.0217(17) 0.039(2) 0.033(2) 0.0006(17) 0.0084(15) -0.0021(15)
N5 0.0225(17) 0.040(2) 0.031(2) -0.0009(17) 0.0081(15) -0.0011(15)
N6 0.044(2) 0.0257(18) 0.030(2) 0.0008(16) 0.0093(16) -0.0020(16)
N7 0.150(6) 0.030(2) 0.041(3) 0.000(2) 0.009(3) 0.005(3)
C1 0.047(3) 0.108(6) 0.051(4) 0.039(4) 0.015(3) 0.017(3)
C2 0.037(3) 0.058(4) 0.089(5) 0.032(3) 0.022(3) 0.005(3)
C3 0.023(2) 0.033(2) 0.035(2) 0.0043(19) 0.0004(17) 0.0016(17)
C4 0.0211(19) 0.036(2) 0.027(2) -0.0061(19) 0.0059(16) 0.0006(17)
C5 0.026(2) 0.036(2) 0.038(3) -0.001(2) -0.0018(19) -0.0018(18)
C6 0.023(2) 0.049(3) 0.036(3) 0.002(2) 0.0147(19) 0.0010(19)
C7 0.028(2) 0.0181(18) 0.029(2) 0.0002(17) 0.0034(17) 0.0001(16)
C8 0.033(2) 0.024(2) 0.023(2) -0.0011(17) 0.0047(17) -0.0019(17)
C9 0.0189(18) 0.029(2) 0.026(2) 0.0004(17) 0.0058(15) 0.0007(16)
C10 0.033(2) 0.027(2) 0.023(2) 0.0018(17) 0.0039(17) -0.0001(17)
C11 0.029(2) 0.059(3) 0.062(4) 0.027(3) 0.007(2) 0.008(2)
C12 0.022(2) 0.070(4) 0.031(2) 0.004(2) 0.0095(18) 0.004(2)
C13 0.032(2) 0.070(4) 0.038(3) 0.013(3) 0.008(2) 0.002(2)
C14 0.029(2) 0.067(3) 0.035(3) 0.012(2) 0.010(2) -0.001(2)
C15 0.066(3) 0.029(2) 0.018(2) -0.0004(18) 0.003(2) 0.004(2)
C16 0.032(2) 0.052(3) 0.053(3) 0.016(3) 0.012(2) 0.001(2)
C17 0.059(3) 0.028(2) 0.026(2) 0.0008(19) 0.010(2) 0.008(2)
C18 0.061(3) 0.021(2) 0.027(2) 0.0030(18) 0.008(2) -0.002(2)
C19 0.028(2) 0.069(4) 0.038(3) 0.007(3) 0.009(2) -0.002(2)
C20 0.094(4) 0.029(2) 0.034(3) 0.003(2) 0.011(3) 0.001(3)
C21 0.031(2) 0.070(4) 0.036(3) 0.003(3) 0.008(2) -0.001(2)
C22 0.038(3) 0.085(5) 0.079(5) 0.046(4) 0.013(3) 0.019(3)
C23 0.045(3) 0.036(3) 0.051(3) -0.025(3) 0.013(2) -0.008(2)
C24 0.030(2) 0.062(3) 0.052(3) 0.030(3) 0.004(2) 0.001(2)
C26 0.029(2) 0.063(3) 0.042(3) 0.017(3) 0.003(2) 0.005(2)
C27 0.086(4) 0.023(2) 0.037(3) 0.006(2) 0.010(3) 0.005(2)
C28 0.034(2) 0.068(4) 0.033(3) 0.009(3) 0.013(2) 0.010(2)
C29 0.042(3) 0.111(6) 0.065(4) 0.041(4) 0.020(3) 0.020(3)
C30 0.031(2) 0.063(4) 0.060(4) 0.027(3) 0.010(2) -0.005(2)
C31 0.070(3) 0.027(2) 0.038(3) 0.002(2) -0.003(2) 0.001(2)
C32 0.031(2) 0.060(3) 0.037(3) 0.010(2) 0.008(2) -0.001(2)
C33 0.167(8) 0.043(4) 0.043(4) -0.002(3) 0.002(4) 0.004(4)
C34 0.091(4) 0.030(3) 0.034(3) 0.002(2) 0.001(3) 0.001(3)
C35 0.106(5) 0.046(3) 0.037(3) 0.000(3) -0.016(3) -0.006(3)
C36 0.38(2) 0.042(4) 0.052(5) -0.007(4) -0.003(8) -0.007(8)
C37 0.138(7) 0.031(3) 0.045(4) -0.003(3) -0.017(4) -0.012(3)
C38 0.099(4) 0.031(2) 0.027(3) 0.002(2) 0.010(3) 0.003(3)
C40 0.171(8) 0.031(3) 0.038(3) 0.000(3) 0.008(4) 0.002(4)
C41 0.104(5) 0.031(3) 0.036(3) 0.001(2) 0.008(3) 0.002(3)
C42 0.191(9) 0.036(3) 0.038(3) 0.006(3) 0.022(4) 0.008(4)
C43 0.171(9) 0.048(4) 0.046(4) 0.004(3) -0.001(4) 0.008(5)
C44 0.023(2) 0.040(2) 0.034(2) -0.002(2) 0.0138(18) -0.0015(18)
C45 0.203(10) 0.034(3) 0.047(4) -0.001(3) -0.004(5) 0.000(4)
C46 0.318(19) 0.042(4) 0.077(7) 0.001(4) -0.008(9) 0.000(7)
O1 0.053(2) 0.062(3) 0.046(2) -0.0167(19) 0.0094(18) -0.0052(19)
O2 0.065(2) 0.044(2) 0.063(3) -0.007(2) 0.014(2) 0.0014(19)
O3 0.0440(19) 0.0423(19) 0.048(2) -0.0205(17) 0.0160(16) -0.0037(15)
O4 0.0355(16) 0.0464(19) 0.0236(15) -0.0014(15) 0.0067(13) 0.0039(14)
O5 0.046(2) 0.051(2) 0.0289(18) 0.0094(16) 0.0072(15) -0.0011(16)
O6 0.0360(17) 0.0303(16) 0.0432(19) 0.0069(15) 0.0128(14) 0.0014(14)
O7 0.109(4) 0.090(4) 0.116(5) -0.051(4) 0.013(4) -0.027(3)

loop_
_atom_type_symbol
_atom_type_description
_atom_type_scat_dispersion_real
_atom_type_scat_dispersion_imag
_atom_type_scat_source
C C 0.0033 0.0016 'International Tables Vol C Tables 4.2.6.8 and 6.1.1.4'
H H 0.0000 0.0000 'International Tables Vol C Tables 4.2.6.8 and 6.1.1.4'
Co Co 0.3494 0.9721 'International Tables Vol C Tables 4.2.6.8 and 6.1.1.4'
N N 0.0061 0.0033 'International Tables Vol C Tables 4.2.6.8 and 6.1.1.4'
O O 0.0106 0.0060 'International Tables Vol C Tables 4.2.6.8 and 6.1.1.4'

loop_
_geom_angle_atom_site_label_1
_geom_angle_atom_site_label_2
_geom_angle_atom_site_label_3
_geom_angle
_geom_angle_site_symmetry_1
_geom_angle_site_symmetry_3
O6 Co1 O4 163.70(14) . 4_565
O6 Co1 N6 96.43(15) . 2_655
O4 Co1 N6 99.84(14) 4_565 2_655
O6 Co1 N5 87.63(14) . .
O4 Co1 N5 90.44(13) 4_565 .
N6 Co1 N5 93.76(15) 2_655 .
O6 Co1 N3 91.82(13) . 1_655
O4 Co1 N3 89.37(13) 4_565 1_655
N6 Co1 N3 88.84(14) 2_655 1_655
N5 Co1 N3 177.38(14) . 1_655
O5 Co2 O3 100.20(15) . 4_565
O5 Co2 N4 92.35(15) . .
O3 Co2 N4 90.53(14) 4_565 .
O5 Co2 O1 154.49(16) . .
O3 Co2 O1 105.29(16) 4_565 .
N4 Co2 O1 86.32(15) . .
O5 Co2 N2 88.12(15) . 1_655
O3 Co2 N2 92.39(14) 4_565 1_655
N4 Co2 N2 176.91(14) . 1_655
O1 Co2 N2 91.94(14) . 1_655
O5 Co2 O2 95.47(16) . .
O3 Co2 O2 164.06(17) 4_565 .
N4 Co2 O2 85.91(15) . .
O1 Co2 O2 59.02(17) . .
N2 Co2 O2 91.00(15) 1_655 .
C43 N1 C46 113.3(7) . .
C2 N2 C1 115.2(4) . .
C2 N2 Co2 122.7(4) . 1_455
C1 N2 Co2 122.0(3) . 1_455
C16 N3 C24 116.4(4) . .
C16 N3 Co1 123.4(3) . 1_455
C24 N3 Co1 120.1(3) . 1_455
C26 N4 C32 116.6(4) . .
C26 N4 Co2 123.8(3) . .
C32 N4 Co2 119.5(3) . .
C12 N5 C14 116.9(4) . .
C12 N5 Co1 119.8(3) . .
C14 N5 Co1 123.2(3) . .
C35 N6 C31 117.3(5) . .
C35 N6 Co1 121.1(4) . 2_645
C31 N6 Co1 121.6(3) . 2_645
C42 N7 C41 118.7(5) . .
N2 C1 C29 123.2(5) . .
N2 C1 H1A 118.4 . .
C29 C1 H1A 118.4 . .
N2 C2 C22 125.1(5) . .
N2 C2 H2A 117.5 . .
C22 C2 H2A 117.5 . .
C30 C3 C11 117.9(4) . .
C30 C3 C44 121.2(4) . .
C11 C3 C44 120.9(4) . .
O3 C4 O4 121.7(4) . .
O3 C4 C8 120.9(4) . .
O4 C4 C8 117.4(4) . .
C22 C5 C29 115.6(5) . .
C22 C5 C6 122.4(4) . .
C29 C5 C6 122.0(5) . .
C21 C6 C13 115.6(4) . .
C21 C6 C5 122.8(4) . .
C13 C6 C5 121.5(4) . .
C8 C7 C10 119.5(4) . .
C8 C7 H7A 120.2 . .
C10 C7 H7A 120.2 . .
C18 C8 C7 120.4(4) . .
C18 C8 C4 120.6(4) . .
C7 C8 C4 118.9(4) . .
O5 C9 O6 125.2(4) . .
O5 C9 C10 116.2(4) . .
O6 C9 C10 118.6(4) . .
C17 C10 C7 119.1(4) . .
C17 C10 C9 119.6(4) . .
C7 C10 C9 121.3(4) . .
C3 C11 C16 119.1(5) . .
C3 C11 H11A 120.4 . .
C16 C11 H11A 120.4 . .
N5 C12 C28 122.6(4) . .
N5 C12 H12A 118.7 . .
C28 C12 H12A 118.7 . .
C26 C13 C6 119.6(5) . .
C26 C13 H13A 120.2 . .
C6 C13 H13A 120.2 . .
N5 C14 C19 123.7(5) . .
N5 C14 H14A 118.1 . .
C19 C14 H14A 118.1 . .
C17 C15 C18 118.1(4) . .
C17 C15 C20 120.0(4) . .
C18 C15 C20 121.9(4) . .
N3 C16 C11 123.4(5) . .
N3 C16 H16A 118.3 . .
C11 C16 H16A 118.3 . .
C10 C17 C15 122.1(4) . .
C10 C17 H17A 119.0 . .
C15 C17 H17A 119.0 . .
C8 C18 C15 120.7(4) . .
C8 C18 H18A 119.7 . .
C15 C18 H18A 119.7 . .
C14 C19 C44 120.4(5) . .
C14 C19 H19A 119.8 . .
C44 C19 H19A 119.8 . .
C40 C20 C38 116.7(5) . .
C40 C20 C15 121.0(5) . .
C38 C20 C15 122.3(5) . .
C6 C21 C32 121.4(5) . .
C6 C21 H21A 119.3 . .
C32 C21 H21A 119.3 . .
C5 C22 C2 119.2(5) . .
C5 C22 H22A 120.4 . .
C2 C22 H22A 120.4 . .
O7 C23 O2 124.7(6) . .
O7 C23 O1 120.5(6) . .
O2 C23 O1 114.8(5) . .
N3 C24 C30 122.8(5) . .
N3 C24 H24A 118.6 . .
C30 C24 H24A 118.6 . .
N4 C26 C13 124.6(5) . .
N4 C26 H26A 117.7 . .
C13 C26 H26A 117.7 . .
C37 C27 C34 116.4(5) . .
C37 C27 C41 123.3(5) . .
C34 C27 C41 120.3(5) . .
C44 C28 C12 119.9(4) . .
C44 C28 H28A 120.0 . .
C12 C28 H28A 120.0 . .
C5 C29 C1 121.6(6) . .
C5 C29 H29A 119.2 . .
C1 C29 H29A 119.2 . .
C3 C30 C24 120.4(5) . .
C3 C30 H30A 119.8 . .
C24 C30 H30A 119.8 . .
N6 C31 C34 123.2(5) . .
N6 C31 H31A 118.4 . .
C34 C31 H31A 118.4 . .
N4 C32 C21 122.1(5) . .
N4 C32 H32A 118.9 . .
C21 C32 H32A 118.9 . .
C45 C33 C43 119.9(7) . .
C45 C33 H33A 120.0 . .
C43 C33 H33A 120.0 . .
C31 C34 C27 120.2(5) . .
C31 C34 H34A 119.9 . .
C27 C34 H34A 119.9 . .
N6 C35 C37 122.5(5) . .
N6 C35 H35A 118.8 . .
C37 C35 H35A 118.8 . .
C46 C36 C45 117.6(9) . .
C27 C37 C35 120.3(5) . .
C27 C37 H37A 119.8 . .
C35 C37 H37A 119.8 . .
C41 C38 C20 119.2(5) . .
C41 C38 H38A 120.4 . .
C20 C38 H38A 120.4 . .
C20 C40 C42 120.9(6) . .
C20 C40 H40A 119.6 . .
C42 C40 H40A 119.6 . .
N7 C41 C38 123.2(5) . .
N7 C41 C27 114.7(5) . .
C38 C41 C27 122.1(5) . .
N7 C42 C40 121.2(6) . .
N7 C42 C45 116.8(6) . .
C40 C42 C45 122.0(6) . .
N1 C43 C33 124.4(7) . .
N1 C43 H43A 117.8 . .
C33 C43 H43A 117.8 . .
C28 C44 C19 116.3(4) . .
C28 C44 C3 122.4(4) . .
C19 C44 C3 121.2(4) . .
C33 C45 C36 118.0(7) . .
C33 C45 C42 125.3(6) . .
C36 C45 C42 116.7(7) . .
C36 C46 N1 125.3(8) . .
C36 C46 H46A 117.4 . .
N1 C46 H46A 117.4 . .
C23 O1 Co2 93.2(3) . .
C23 O2 Co2 92.0(3) . .
C4 O3 Co2 173.7(3) . 4_566
C4 O4 Co1 103.8(3) . 4_566
C9 O5 Co2 154.8(3) . .
C9 O6 Co1 120.0(3) . .

loop_
_geom_bond_atom_site_label_1
_geom_bond_atom_site_label_2
_geom_bond_distance
_geom_bond_site_symmetry_2
Co1 O6 2.048(3) .
Co1 O4 2.075(3) 4_565
Co1 N6 2.085(4) 2_655
Co1 N5 2.144(3) .
Co1 N3 2.169(3) 1_655
Co2 O5 1.975(3) .
Co2 O3 2.015(4) 4_565
Co2 N4 2.137(3) .
Co2 O1 2.144(4) .
Co2 N2 2.150(3) 1_655
Co2 O2 2.188(4) .
N1 C43 1.327(10) .
N1 C46 1.371(11) .
N2 C2 1.273(7) .
N2 C1 1.326(7) .
N2 Co2 2.150(3) 1_455
N3 C16 1.326(6) .
N3 C24 1.326(6) .
N3 Co1 2.169(3) 1_455
N4 C26 1.330(6) .
N4 C32 1.342(6) .
N5 C12 1.326(6) .
N5 C14 1.327(6) .
N6 C35 1.308(7) .
N6 C31 1.335(6) .
N6 Co1 2.085(4) 2_645
N7 C42 1.312(8) .
N7 C41 1.343(8) .
C1 C29 1.357(8) .
C1 H1A 0.9300 .
C2 C22 1.398(8) .
C2 H2A 0.9300 .
C3 C30 1.344(7) .
C3 C11 1.361(7) .
C3 C44 1.494(6) .
C4 O3 1.237(5) .
C4 O4 1.267(6) .
C4 C8 1.493(6) .
C5 C22 1.346(8) .
C5 C29 1.350(7) .
C5 C6 1.484(6) .
C6 C21 1.380(7) .
C6 C13 1.402(7) .
C7 C8 1.394(6) .
C7 C10 1.398(6) .
C7 H7A 0.9300 .
C8 C18 1.383(6) .
C9 O5 1.241(5) .
C9 O6 1.249(5) .
C9 C10 1.493(6) .
C10 C17 1.381(6) .
C11 C16 1.386(7) .
C11 H11A 0.9300 .
C12 C28 1.391(6) .
C12 H12A 0.9300 .
C13 C26 1.372(7) .
C13 H13A 0.9300 .
C14 C19 1.356(7) .
C14 H14A 0.9300 .
C15 C17 1.392(7) .
C15 C18 1.394(6) .
C15 C20 1.474(7) .
C16 H16A 0.9300 .
C17 H17A 0.9300 .
C18 H18A 0.9300 .
C19 C44 1.383(7) .
C19 H19A 0.9300 .
C20 C40 1.373(8) .
C20 C38 1.399(7) .
C21 C32 1.389(7) .
C21 H21A 0.9300 .
C22 H22A 0.9300 .
C23 O7 1.210(7) .
C23 O2 1.251(7) .
C23 O1 1.282(7) .
C24 C30 1.380(7) .
C24 H24A 0.9300 .
C26 H26A 0.9300 .
C27 C37 1.349(8) .
C27 C34 1.391(7) .
C27 C41 1.493(7) .
C28 C44 1.373(7) .
C28 H28A 0.9300 .
C29 H29A 0.9300 .
C30 H30A 0.9300 .
C31 C34 1.352(7) .
C31 H31A 0.9300 .
C32 H32A 0.9300 .
C33 C45 1.353(10) .
C33 C43 1.372(10) .
C33 H33A 0.9300 .
C34 H34A 0.9300 .
C35 C37 1.400(9) .
C35 H35A 0.9300 .
C36 C46 1.363(13) .
C36 C45 1.381(10) .
C37 H37A 0.9300 .
C38 C41 1.373(7) .
C38 H38A 0.9300 .
C40 C42 1.410(9) .
C40 H40A 0.9300 .
C42 C45 1.487(10) .
C43 H43A 0.9300 .
C46 H46A 0.9300 .
O3 Co2 2.015(4) 4_566
O4 Co1 2.075(3) 4_566

loop_
_platon_squeeze_void_nr
_platon_squeeze_void_average_x
_platon_squeeze_void_average_y
_platon_squeeze_void_average_z
_platon_squeeze_void_volume
_platon_squeeze_void_count_electrons
1 -0.003 0.000 -0.007 1240.0 15.4
2 0.006 0.500 0.751 1240.2 14.4
